data_2229621
loop_
_publ_author_name
'Mahmood, Khalid'
'Yaqub, Muhammad'
'Tahir, M. Nawaz'
'Shafiq, Zahid'
'Qureshi, Ashfaq Mahmood'

_publ_section_title
;
 (+-)-4,12,15,18,26-Pentahydroxy-13,17-dioxaheptacyclo[14.10.0.0^3,14^.0^4,12^.0^6,11^.0^18,26^.0^19,24^]hexacosa-1,3(14),6(11),7,9,15,19,21,23-nonaene-5,25-dione
 monohydrate
;
_journal_coeditor_code DN2665
_journal_issue 4
_journal_name_full 'Acta Crystallographica Section E'
_journal_page_first o910
_journal_page_last o911
_journal_paper_doi 10.1107/S1600536811009573
_journal_volume 67
_journal_year 2011
_chemical_formula_iupac 'C24 H14 O9, H2 O'
_chemical_formula_moiety 'C24 H14 O9, H2 O'
_chemical_formula_sum 'C24 H16 O10'
_chemical_formula_weight 464.37
_chemical_name_systematic
;
4,12,18,26-pentahydroxy-13,17-
dioxaheptacyclo[14.10.0.0^3,14^.0^4,12^.0^6,11^.0^18,26^.0^19,24^]hexacosa-
1,3(14),6(11),7,9,15,19,21,23-nonaene-5,25-dione monohydrate
;
_space_group_IT_number 2
_symmetry_cell_setting triclinic
_symmetry_space_group_name_Hall '-P 1'
_symmetry_space_group_name_H-M 'P -1'
_atom_sites_solution_hydrogens geom
_atom_sites_solution_primary direct
_atom_sites_solution_secondary difmap
_audit_creation_method SHELXL-97
_cell_angle_alpha 64.571(2)
_cell_angle_beta 78.1260(10)
_cell_angle_gamma 80.738(2)
_cell_formula_units_Z 2
_cell_length_a 8.2448(4)
_cell_length_b 11.1558(7)
_cell_length_c 12.2569(7)
_cell_measurement_reflns_used 2717
_cell_measurement_temperature 296(2)
_cell_measurement_theta_max 25.25
_cell_measurement_theta_min 2.12
_cell_volume 992.98(10)
_computing_cell_refinement 'SAINT (Bruker, 2009)'
_computing_data_collection 'APEX2 (Bruker, 2009)'
_computing_data_reduction 'SAINT (Bruker, 2009)'
_computing_molecular_graphics
;
ORTEPIII (Burnett & Johnson, 1996), ORTEP-3 for Windows (Farrugia,
1997) and
PLATON (Spek, 2009)
;
_computing_publication_material
;
WinGX (Farrugia, 1999) and PLATON (Spek, 2009)
;
_computing_structure_refinement 'SHELXL97 (Sheldrick, 2008)'
_computing_structure_solution 'SHELXS97 (Sheldrick, 2008)'
_diffrn_ambient_temperature 296(2)
_diffrn_detector_area_resol_mean 8.10
_diffrn_measured_fraction_theta_full 0.999
_diffrn_measured_fraction_theta_max 0.999
_diffrn_measurement_device_type 'Bruker Kappa APEXII CCD'
_diffrn_measurement_method \w
_diffrn_radiation_monochromator graphite
_diffrn_radiation_source 'fine-focus sealed tube'
_diffrn_radiation_type MoK\a
_diffrn_radiation_wavelength 0.71073
_diffrn_reflns_av_R_equivalents 0.0392
_diffrn_reflns_av_sigmaI/netI 0.0400
_diffrn_reflns_limit_h_max 9
_diffrn_reflns_limit_h_min -9
_diffrn_reflns_limit_k_max 13
_diffrn_reflns_limit_k_min -13
_diffrn_reflns_limit_l_max 14
_diffrn_reflns_limit_l_min -14
_diffrn_reflns_number 14323
_diffrn_reflns_theta_full 25.25
_diffrn_reflns_theta_max 25.25
_diffrn_reflns_theta_min 2.12
_diffrn_standards_number 0
_exptl_absorpt_coefficient_mu 0.123
_exptl_absorpt_correction_T_max 0.983
_exptl_absorpt_correction_T_min 0.975
_exptl_absorpt_correction_type multi-scan
_exptl_absorpt_process_details '(SADABS; Bruker, 2005)'
_exptl_crystal_colour white
_exptl_crystal_density_diffrn 1.553
_exptl_crystal_density_method 'not measured'
_exptl_crystal_description prisms
_exptl_crystal_F_000 480
_exptl_crystal_size_max 0.24
_exptl_crystal_size_mid 0.16
_exptl_crystal_size_min 0.14
_refine_diff_density_max 0.287
_refine_diff_density_min -0.219
_refine_ls_extinction_method none
_refine_ls_goodness_of_fit_ref 1.030
_refine_ls_hydrogen_treatment constr
_refine_ls_matrix_type full
_refine_ls_number_parameters 312
_refine_ls_number_reflns 3592
_refine_ls_number_restraints 0
_refine_ls_restrained_S_all 1.030
_refine_ls_R_factor_all 0.0592
_refine_ls_R_factor_gt 0.0406
_refine_ls_shift/su_max 0.000
_refine_ls_shift/su_mean 0.000
_refine_ls_structure_factor_coef Fsqd
_refine_ls_weighting_details 'calc w=1/[\s^2^(Fo^2^)+(0.0477P)^2^+0.3139P] where P=(Fo^2^+2Fc^2^)/3'
_refine_ls_weighting_scheme calc
_refine_ls_wR_factor_gt 0.0953
_refine_ls_wR_factor_ref 0.1060
_reflns_number_gt 2717
_reflns_number_total 3592
_reflns_threshold_expression I>2\s(I)
_cod_data_source_file dn2665.cif
_cod_data_source_block I
_cod_database_code 2229621
_cod_database_fobs_code 2229621

loop_
_symmetry_equiv_pos_site_id
_symmetry_equiv_pos_as_xyz
1 x,y,z
2 -x,-y,-z

loop_
_atom_site_type_symbol
_atom_site_label
_atom_site_fract_x
_atom_site_fract_y
_atom_site_fract_z
_atom_site_U_iso_or_equiv
_atom_site_adp_type
_atom_site_calc_flag
_atom_site_refinement_flags
_atom_site_occupancy
_atom_site_disorder_assembly
_atom_site_disorder_group
O O1 0.74158(16) 0.31117(14) 0.13753(13) 0.0325(4) Uani d . 1 . .
H H1 0.8190 0.3518 0.1328 0.049 Uiso calc R 1 . .
O O2 0.44555(15) 0.20020(13) 0.18069(12) 0.0275(3) Uani d . 1 . .
O O3 0.23840(18) 0.07962(14) 0.18599(13) 0.0345(4) Uani d . 1 . .
H H3 0.2547 0.1146 0.1110 0.052 Uiso calc R 1 . .
O O4 0.06749(16) 0.34145(16) 0.10489(12) 0.0340(4) Uani d . 1 . .
H H4 0.1297 0.3594 0.0395 0.051 Uiso calc R 1 . .
O O5 -0.08231(19) 0.34995(16) 0.32765(14) 0.0470(4) Uani d . 1 . .
O O6 0.70474(15) 0.58630(14) 0.12331(12) 0.0278(3) Uani d . 1 . .
O O7 0.38306(18) 0.82777(14) 0.04490(13) 0.0367(4) Uani d . 1 . .
H H7 0.4280 0.8243 -0.0200 0.055 Uiso calc R 1 . .
O O8 0.71372(18) 0.81081(15) 0.06590(12) 0.0348(4) Uani d . 1 . .
H H8 0.7947 0.8166 0.0920 0.052 Uiso calc R 1 . .
O O9 0.20667(19) 0.75200(17) 0.28466(15) 0.0472(4) Uani d . 1 . .
O O10A 0.9905(3) 0.8676(3) 0.1058(3) 0.1166(15) Uani d P 0.78 A 1
H H10A 1.0445 0.8386 0.1654 0.175 Uiso d PR 0.78 A 1
H H10B 1.0535 0.9036 0.0381 0.175 Uiso d R 1 A 1
O O10B 1.0286(3) 0.8307(3) 0.0423(3) 0.1166(15) Uani d PR 0.22 A 2
H H10C 1.0828 0.8252 -0.0326 0.175 Uiso d PR 0.22 A 2
C C1 0.2922(2) 0.3946(2) 0.17679(16) 0.0237(4) Uani d . 1 . .
C C2 0.4482(2) 0.32831(19) 0.16793(16) 0.0229(4) Uani d . 1 . .
C C3 0.5959(2) 0.38453(19) 0.14809(16) 0.0229(4) Uani d . 1 . .
C C4 0.5743(2) 0.5138(2) 0.13981(16) 0.0236(4) Uani d . 1 . .
C C5 0.4192(2) 0.58264(19) 0.14865(16) 0.0239(4) Uani d . 1 . .
C C6 0.2742(2) 0.5243(2) 0.16695(17) 0.0254(4) Uani d . 1 . .
H H6 0.1701 0.5699 0.1724 0.031 Uiso calc R 1 . .
C C7 0.2716(2) 0.1651(2) 0.23039(17) 0.0267(5) Uani d . 1 . .
C C8 0.1629(2) 0.3014(2) 0.20018(17) 0.0257(4) Uani d . 1 . .
C C9 0.0451(2) 0.2811(2) 0.32021(18) 0.0292(5) Uani d . 1 . .
C C10 0.1173(2) 0.1670(2) 0.41783(18) 0.0284(5) Uani d . 1 . .
C C11 0.0688(3) 0.1197(2) 0.54396(19) 0.0365(5) Uani d . 1 . .
H H11 -0.0191 0.1630 0.5777 0.044 Uiso calc R 1 . .
C C12 0.1552(3) 0.0069(2) 0.6172(2) 0.0424(6) Uani d . 1 . .
H H12 0.1258 -0.0260 0.7017 0.051 Uiso calc R 1 . .
C C13 0.2853(3) -0.0581(2) 0.5666(2) 0.0415(6) Uani d . 1 . .
H H13 0.3413 -0.1343 0.6179 0.050 Uiso calc R 1 . .
C C14 0.3335(3) -0.0120(2) 0.44149(19) 0.0350(5) Uani d . 1 . .
H H14 0.4213 -0.0556 0.4080 0.042 Uiso calc R 1 . .
C C15 0.2470(2) 0.1011(2) 0.36760(18) 0.0268(5) Uani d . 1 . .
C C16 0.6316(2) 0.7026(2) 0.15031(17) 0.0277(5) Uani d . 1 . .
C C17 0.4423(2) 0.7165(2) 0.14245(17) 0.0276(5) Uani d . 1 . .
C C18 0.3551(3) 0.7255(2) 0.26280(19) 0.0311(5) Uani d . 1 . .
C C19 0.4801(3) 0.6899(2) 0.34347(18) 0.0303(5) Uani d . 1 . .
C C20 0.6377(2) 0.6727(2) 0.28187(18) 0.0284(5) Uani d . 1 . .
C C21 0.7748(3) 0.6349(2) 0.34150(19) 0.0359(5) Uani d . 1 . .
H H21 0.8802 0.6208 0.3018 0.043 Uiso calc R 1 . .
C C22 0.7509(3) 0.6189(2) 0.4618(2) 0.0426(6) Uani d . 1 . .
H H22 0.8420 0.5950 0.5029 0.051 Uiso calc R 1 . .
C C23 0.5942(3) 0.6377(2) 0.5225(2) 0.0426(6) Uani d . 1 . .
H H23 0.5821 0.6272 0.6031 0.051 Uiso calc R 1 . .
C C24 0.4564(3) 0.6717(2) 0.46534(19) 0.0373(5) Uani d . 1 . .
H H24 0.3508 0.6822 0.5066 0.045 Uiso calc R 1 . .

loop_
_atom_site_aniso_label
_atom_site_aniso_U_11
_atom_site_aniso_U_22
_atom_site_aniso_U_33
_atom_site_aniso_U_12
_atom_site_aniso_U_13
_atom_site_aniso_U_23
O1 0.0166(7) 0.0386(9) 0.0433(9) -0.0027(6) -0.0024(6) -0.0186(7)
O2 0.0203(7) 0.0296(8) 0.0319(8) -0.0061(6) 0.0026(6) -0.0135(6)
O3 0.0396(9) 0.0396(9) 0.0299(8) -0.0151(7) 0.0011(7) -0.0181(7)
O4 0.0214(8) 0.0528(10) 0.0270(8) -0.0106(7) -0.0038(6) -0.0130(7)
O5 0.0327(9) 0.0492(10) 0.0442(10) 0.0055(8) 0.0066(7) -0.0139(8)
O6 0.0220(7) 0.0351(8) 0.0299(7) -0.0086(6) 0.0005(6) -0.0165(6)
O7 0.0418(9) 0.0335(9) 0.0308(8) -0.0006(7) -0.0062(7) -0.0100(7)
O8 0.0383(9) 0.0398(9) 0.0264(8) -0.0185(7) -0.0032(6) -0.0093(7)
O9 0.0341(10) 0.0651(12) 0.0484(10) 0.0044(8) -0.0016(7) -0.0338(9)
O10A 0.102(2) 0.136(3) 0.081(2) -0.074(2) -0.0554(19) 0.0243(19)
O10B 0.102(2) 0.136(3) 0.081(2) -0.074(2) -0.0554(19) 0.0243(19)
C1 0.0183(10) 0.0325(11) 0.0206(10) -0.0043(8) -0.0019(7) -0.0109(9)
C2 0.0233(11) 0.0270(11) 0.0178(9) -0.0056(8) -0.0005(7) -0.0086(8)
C3 0.0178(10) 0.0309(11) 0.0190(9) -0.0020(8) -0.0016(7) -0.0096(8)
C4 0.0214(11) 0.0318(11) 0.0186(9) -0.0094(8) -0.0002(7) -0.0101(8)
C5 0.0243(11) 0.0285(11) 0.0183(9) -0.0033(8) -0.0021(7) -0.0093(8)
C6 0.0181(10) 0.0332(12) 0.0242(10) -0.0003(8) -0.0025(8) -0.0119(9)
C7 0.0204(11) 0.0331(12) 0.0281(11) -0.0104(8) 0.0020(8) -0.0137(9)
C8 0.0171(10) 0.0362(12) 0.0243(10) -0.0056(8) -0.0024(8) -0.0119(9)
C9 0.0224(11) 0.0352(12) 0.0318(11) -0.0085(9) 0.0017(8) -0.0157(10)
C10 0.0247(11) 0.0343(12) 0.0281(11) -0.0103(9) 0.0002(8) -0.0138(9)
C11 0.0360(13) 0.0461(14) 0.0293(12) -0.0126(10) 0.0046(9) -0.0183(11)
C12 0.0475(15) 0.0511(15) 0.0250(11) -0.0179(12) -0.0023(10) -0.0089(11)
C13 0.0397(14) 0.0397(14) 0.0356(13) -0.0072(11) -0.0113(10) -0.0026(11)
C14 0.0300(12) 0.0332(12) 0.0378(12) -0.0044(9) -0.0036(9) -0.0109(10)
C15 0.0237(11) 0.0306(11) 0.0283(11) -0.0096(9) -0.0017(8) -0.0124(9)
C16 0.0290(11) 0.0300(11) 0.0250(10) -0.0093(9) 0.0001(8) -0.0116(9)
C17 0.0273(11) 0.0312(11) 0.0244(10) -0.0035(9) -0.0040(8) -0.0111(9)
C18 0.0323(13) 0.0288(12) 0.0329(12) -0.0048(9) 0.0014(9) -0.0153(10)
C19 0.0370(13) 0.0271(11) 0.0287(11) -0.0064(9) -0.0005(9) -0.0139(9)
C20 0.0343(12) 0.0262(11) 0.0265(10) -0.0077(9) -0.0028(9) -0.0116(9)
C21 0.0361(13) 0.0406(13) 0.0349(12) -0.0059(10) -0.0078(10) -0.0172(10)
C22 0.0551(16) 0.0412(14) 0.0367(13) -0.0050(11) -0.0176(11) -0.0159(11)
C23 0.0667(17) 0.0392(14) 0.0255(11) -0.0086(12) -0.0077(11) -0.0150(10)
C24 0.0502(15) 0.0344(13) 0.0287(12) -0.0090(10) 0.0028(10) -0.0161(10)

loop_
_atom_type_symbol
_atom_type_description
_atom_type_scat_dispersion_real
_atom_type_scat_dispersion_imag
_atom_type_scat_source
C C 0.0033 0.0016 'International Tables Vol C Tables 4.2.6.8 and 6.1.1.4'
H H 0.0000 0.0000 'International Tables Vol C Tables 4.2.6.8 and 6.1.1.4'
O O 0.0106 0.0060 'International Tables Vol C Tables 4.2.6.8 and 6.1.1.4'

loop_
_geom_angle_atom_site_label_1
_geom_angle_atom_site_label_2
_geom_angle_atom_site_label_3
_geom_angle_site_symmetry_1
_geom_angle_site_symmetry_3
_geom_angle
_geom_angle_publ_flag
C3 O1 H1 . . 109.5 ?
C2 O2 C7 . . 106.21(13) ?
C7 O3 H3 . . 109.5 ?
C8 O4 H4 . . 109.5 ?
C4 O6 C16 . . 106.53(14) ?
C17 O7 H7 . . 109.5 ?
C16 O8 H8 . . 109.5 ?
H10A O10A H10B . . 111.1 ?
H10B O10B H10C . . 105.5 ?
C2 C1 C6 . . 120.97(17) ?
C2 C1 C8 . . 108.59(17) ?
C6 C1 C8 . . 130.42(17) ?
O2 C2 C1 . . 114.10(16) ?
O2 C2 C3 . . 122.06(17) ?
C1 C2 C3 . . 123.84(18) ?
O1 C3 C4 . . 127.48(17) ?
O1 C3 C2 . . 118.53(17) ?
C4 C3 C2 . . 113.99(17) ?
O6 C4 C3 . . 123.20(17) ?
O6 C4 C5 . . 113.39(17) ?
C3 C4 C5 . . 123.41(17) ?
C6 C5 C4 . . 121.19(19) ?
C6 C5 C17 . . 129.73(18) ?
C4 C5 C17 . . 108.98(16) ?
C5 C6 C1 . . 116.59(18) ?
C5 C6 H6 . . 121.7 ?
C1 C6 H6 . . 121.7 ?
O3 C7 O2 . . 108.40(14) ?
O3 C7 C15 . . 110.20(16) ?
O2 C7 C15 . . 110.56(15) ?
O3 C7 C8 . . 118.18(16) ?
O2 C7 C8 . . 105.64(14) ?
C15 C7 C8 . . 103.66(15) ?
O4 C8 C1 . . 114.40(16) ?
O4 C8 C9 . . 108.96(15) ?
C1 C8 C9 . . 111.02(15) ?
O4 C8 C7 . . 116.81(16) ?
C1 C8 C7 . . 101.22(14) ?
C9 C8 C7 . . 103.80(15) ?
O5 C9 C10 . . 128.69(18) ?
O5 C9 C8 . . 124.02(19) ?
C10 C9 C8 . . 107.30(17) ?
C15 C10 C11 . . 120.9(2) ?
C15 C10 C9 . . 109.91(17) ?
C11 C10 C9 . . 129.16(19) ?
C12 C11 C10 . . 118.0(2) ?
C12 C11 H11 . . 121.0 ?
C10 C11 H11 . . 121.0 ?
C11 C12 C13 . . 120.9(2) ?
C11 C12 H12 . . 119.5 ?
C13 C12 H12 . . 119.5 ?
C14 C13 C12 . . 121.4(2) ?
C14 C13 H13 . . 119.3 ?
C12 C13 H13 . . 119.3 ?
C13 C14 C15 . . 117.9(2) ?
C13 C14 H14 . . 121.0 ?
C15 C14 H14 . . 121.0 ?
C14 C15 C10 . . 120.92(19) ?
C14 C15 C7 . . 127.30(18) ?
C10 C15 C7 . . 111.75(18) ?
O8 C16 O6 . . 107.42(15) ?
O8 C16 C20 . . 114.67(16) ?
O6 C16 C20 . . 110.07(16) ?
O8 C16 C17 . . 113.52(16) ?
O6 C16 C17 . . 106.15(14) ?
C20 C16 C17 . . 104.69(15) ?
O7 C17 C5 . . 115.96(16) ?
O7 C17 C18 . . 108.19(16) ?
C5 C17 C18 . . 108.73(15) ?
O7 C17 C16 . . 117.31(16) ?
C5 C17 C16 . . 101.66(15) ?
C18 C17 C16 . . 104.13(15) ?
O9 C18 C19 . . 128.14(19) ?
O9 C18 C17 . . 123.76(19) ?
C19 C18 C17 . . 108.01(17) ?
C20 C19 C24 . . 121.3(2) ?
C20 C19 C18 . . 110.23(18) ?
C24 C19 C18 . . 128.50(19) ?
C21 C20 C19 . . 120.31(19) ?
C21 C20 C16 . . 128.44(18) ?
C19 C20 C16 . . 111.24(18) ?
C22 C21 C20 . . 118.1(2) ?
C22 C21 H21 . . 120.9 ?
C20 C21 H21 . . 120.9 ?
C21 C22 C23 . . 121.4(2) ?
C21 C22 H22 . . 119.3 ?
C23 C22 H22 . . 119.3 ?
C24 C23 C22 . . 121.0(2) ?
C24 C23 H23 . . 119.5 ?
C22 C23 H23 . . 119.5 ?
C23 C24 C19 . . 117.8(2) ?
C23 C24 H24 . . 121.1 ?
C19 C24 H24 . . 121.1 ?

loop_
_geom_bond_atom_site_label_1
_geom_bond_atom_site_label_2
_geom_bond_site_symmetry_2
_geom_bond_distance
_geom_bond_publ_flag
O1 C3 . 1.356(2) ?
O1 H1 . 0.8200 ?
O2 C2 . 1.373(2) ?
O2 C7 . 1.482(2) ?
O3 C7 . 1.369(2) ?
O3 H3 . 0.8200 ?
O4 C8 . 1.414(2) ?
O4 H4 . 0.8200 ?
O5 C9 . 1.210(2) ?
O6 C4 . 1.379(2) ?
O6 C16 . 1.481(2) ?
O7 C17 . 1.407(2) ?
O7 H7 . 0.8200 ?
O8 C16 . 1.374(2) ?
O8 H8 . 0.8200 ?
O9 C18 . 1.214(2) ?
O10A H10A . 0.8488 ?
O10A H10B . 0.8501 ?
O10B H10B . 0.8488 ?
O10B H10C . 0.9573 ?
C1 C2 . 1.385(3) ?
C1 C6 . 1.385(3) ?
C1 C8 . 1.507(3) ?
C2 C3 . 1.389(3) ?
C3 C4 . 1.386(3) ?
C4 C5 . 1.391(3) ?
C5 C6 . 1.385(3) ?
C5 C17 . 1.503(3) ?
C6 H6 . 0.9300 ?
C7 C15 . 1.501(3) ?
C7 C8 . 1.571(3) ?
C8 C9 . 1.535(3) ?
C9 C10 . 1.465(3) ?
C10 C15 . 1.388(3) ?
C10 C11 . 1.393(3) ?
C11 C12 . 1.379(3) ?
C11 H11 . 0.9300 ?
C12 C13 . 1.387(3) ?
C12 H12 . 0.9300 ?
C13 C14 . 1.383(3) ?
C13 H13 . 0.9300 ?
C14 C15 . 1.384(3) ?
C14 H14 . 0.9300 ?
C16 C20 . 1.510(3) ?
C16 C17 . 1.562(3) ?
C17 C18 . 1.540(3) ?
C18 C19 . 1.466(3) ?
C19 C20 . 1.391(3) ?
C19 C24 . 1.394(3) ?
C20 C21 . 1.383(3) ?
C21 C22 . 1.382(3) ?
C21 H21 . 0.9300 ?
C22 C23 . 1.385(3) ?
C22 H22 . 0.9300 ?
C23 C24 . 1.373(3) ?
C23 H23 . 0.9300 ?
C24 H24 . 0.9300 ?

loop_
_geom_hbond_atom_site_label_D
_geom_hbond_atom_site_label_H
_geom_hbond_atom_site_label_A
_geom_hbond_site_symmetry_A
_geom_hbond_distance_DH
_geom_hbond_distance_HA
_geom_hbond_distance_DA
_geom_hbond_angle_DHA
O1 H1 O4 1_655 0.82 2.00 2.6885(18) 141
O3 H3 O8 2_665 0.82 1.94 2.7559(19) 177
O4 H4 O6 2_665 0.82 2.08 2.8964(18) 176
O7 H7 O2 2_665 0.82 2.14 2.9548(19) 175
O8 H8 O10A . 0.82 1.86 2.653(3) 163
O8 H8 O10B . 0.82 1.91 2.587(3) 139
O10A H10A O9 1_655 0.85 2.01 2.844(3) 168
O10B H10C O1 2_765 0.96 2.50 3.357(5) 148
C11 H11 O9 2_566 0.93 2.44 3.345(3) 164
C23 H23 Cg1 2_666 0.93 2.65 3.562(2) 168

loop_
_geom_torsion_atom_site_label_1
_geom_torsion_atom_site_label_2
_geom_torsion_atom_site_label_3
_geom_torsion_atom_site_label_4
_geom_torsion_site_symmetry_1
_geom_torsion_site_symmetry_2
_geom_torsion_site_symmetry_3
_geom_torsion_site_symmetry_4
_geom_torsion
_geom_torsion_publ_flag
C7 O2 C2 C1 . . . . -13.7(2) ?
C7 O2 C2 C3 . . . . 166.22(16) ?
C6 C1 C2 O2 . . . . 179.41(16) ?
C8 C1 C2 O2 . . . . 0.8(2) ?
C6 C1 C2 C3 . . . . -0.5(3) ?
C8 C1 C2 C3 . . . . -179.17(17) ?
O2 C2 C3 O1 . . . . 2.0(3) ?
C1 C2 C3 O1 . . . . -178.11(16) ?
O2 C2 C3 C4 . . . . -178.83(16) ?
C1 C2 C3 C4 . . . . 1.1(3) ?
C16 O6 C4 C3 . . . . -166.01(17) ?
C16 O6 C4 C5 . . . . 13.3(2) ?
O1 C3 C4 O6 . . . . -2.5(3) ?
C2 C3 C4 O6 . . . . 178.36(16) ?
O1 C3 C4 C5 . . . . 178.20(17) ?
C2 C3 C4 C5 . . . . -0.9(3) ?
O6 C4 C5 C6 . . . . -179.17(16) ?
C3 C4 C5 C6 . . . . 0.2(3) ?
O6 C4 C5 C17 . . . . -2.4(2) ?
C3 C4 C5 C17 . . . . 176.96(17) ?
C4 C5 C6 C1 . . . . 0.5(3) ?
C17 C5 C6 C1 . . . . -175.59(18) ?
C2 C1 C6 C5 . . . . -0.3(3) ?
C8 C1 C6 C5 . . . . 178.02(18) ?
C2 O2 C7 O3 . . . . 147.83(15) ?
C2 O2 C7 C15 . . . . -91.28(18) ?
C2 O2 C7 C8 . . . . 20.25(17) ?
C2 C1 C8 O4 . . . . -114.96(18) ?
C6 C1 C8 O4 . . . . 66.6(3) ?
C2 C1 C8 C9 . . . . 121.23(17) ?
C6 C1 C8 C9 . . . . -57.3(3) ?
C2 C1 C8 C7 . . . . 11.54(19) ?
C6 C1 C8 C7 . . . . -166.95(19) ?
O3 C7 C8 O4 . . . . -15.6(2) ?
O2 C7 C8 O4 . . . . 105.87(17) ?
C15 C7 C8 O4 . . . . -137.81(16) ?
O3 C7 C8 C1 . . . . -140.47(16) ?
O2 C7 C8 C1 . . . . -19.02(17) ?
C15 C7 C8 C1 . . . . 97.30(16) ?
O3 C7 C8 C9 . . . . 104.36(18) ?
O2 C7 C8 C9 . . . . -134.19(14) ?
C15 C7 C8 C9 . . . . -17.87(18) ?
O4 C8 C9 O5 . . . . -37.0(3) ?
C1 C8 C9 O5 . . . . 89.9(2) ?
C7 C8 C9 O5 . . . . -162.1(2) ?
O4 C8 C9 C10 . . . . 143.22(16) ?
C1 C8 C9 C10 . . . . -89.92(19) ?
C7 C8 C9 C10 . . . . 18.09(19) ?
O5 C9 C10 C15 . . . . 168.8(2) ?
C8 C9 C10 C15 . . . . -11.4(2) ?
O5 C9 C10 C11 . . . . -8.7(4) ?
C8 C9 C10 C11 . . . . 171.1(2) ?
C15 C10 C11 C12 . . . . 1.0(3) ?
C9 C10 C11 C12 . . . . 178.2(2) ?
C10 C11 C12 C13 . . . . -0.6(3) ?
C11 C12 C13 C14 . . . . 0.4(3) ?
C12 C13 C14 C15 . . . . -0.4(3) ?
C13 C14 C15 C10 . . . . 0.8(3) ?
C13 C14 C15 C7 . . . . -176.90(19) ?
C11 C10 C15 C14 . . . . -1.0(3) ?
C9 C10 C15 C14 . . . . -178.79(17) ?
C11 C10 C15 C7 . . . . 176.95(17) ?
C9 C10 C15 C7 . . . . -0.8(2) ?
O3 C7 C15 C14 . . . . 62.6(2) ?
O2 C7 C15 C14 . . . . -57.2(3) ?
C8 C7 C15 C14 . . . . -170.02(19) ?
O3 C7 C15 C10 . . . . -115.25(18) ?
O2 C7 C15 C10 . . . . 124.93(17) ?
C8 C7 C15 C10 . . . . 12.1(2) ?
C4 O6 C16 O8 . . . . -140.03(15) ?
C4 O6 C16 C20 . . . . 94.49(17) ?
C4 O6 C16 C17 . . . . -18.27(18) ?
C6 C5 C17 O7 . . . . -64.0(3) ?
C4 C5 C17 O7 . . . . 119.56(18) ?
C6 C5 C17 C18 . . . . 58.1(3) ?
C4 C5 C17 C18 . . . . -118.33(17) ?
C6 C5 C17 C16 . . . . 167.58(19) ?
C4 C5 C17 C16 . . . . -8.87(19) ?
O8 C16 C17 O7 . . . . 6.5(2) ?
O6 C16 C17 O7 . . . . -111.32(18) ?
C20 C16 C17 O7 . . . . 132.24(17) ?
O8 C16 C17 C5 . . . . 134.01(16) ?
O6 C16 C17 C5 . . . . 16.24(17) ?
C20 C16 C17 C5 . . . . -100.20(16) ?
O8 C16 C17 C18 . . . . -113.04(17) ?
O6 C16 C17 C18 . . . . 129.19(15) ?
C20 C16 C17 C18 . . . . 12.75(19) ?
O7 C17 C18 O9 . . . . 45.9(3) ?
C5 C17 C18 O9 . . . . -80.8(2) ?
C16 C17 C18 O9 . . . . 171.4(2) ?
O7 C17 C18 C19 . . . . -137.08(16) ?
C5 C17 C18 C19 . . . . 96.20(18) ?
C16 C17 C18 C19 . . . . -11.6(2) ?
O9 C18 C19 C20 . . . . -177.4(2) ?
C17 C18 C19 C20 . . . . 5.8(2) ?
O9 C18 C19 C24 . . . . 3.6(4) ?
C17 C18 C19 C24 . . . . -173.2(2) ?
C24 C19 C20 C21 . . . . 0.9(3) ?
C18 C19 C20 C21 . . . . -178.18(18) ?
C24 C19 C20 C16 . . . . -178.04(18) ?
C18 C19 C20 C16 . . . . 2.9(2) ?
O8 C16 C20 C21 . . . . -63.9(3) ?
O6 C16 C20 C21 . . . . 57.4(3) ?
C17 C16 C20 C21 . . . . 171.1(2) ?
O8 C16 C20 C19 . . . . 114.97(19) ?
O6 C16 C20 C19 . . . . -123.79(17) ?
C17 C16 C20 C19 . . . . -10.1(2) ?
C19 C20 C21 C22 . . . . -1.8(3) ?
C16 C20 C21 C22 . . . . 176.9(2) ?
C20 C21 C22 C23 . . . . 1.0(3) ?
C21 C22 C23 C24 . . . . 0.7(4) ?
C22 C23 C24 C19 . . . . -1.6(3) ?
C20 C19 C24 C23 . . . . 0.8(3) ?
C18 C19 C24 C23 . . . . 179.7(2) ?
